data_7048873
loop_
_publ_author_name
'Healy, Colm'
'Steuber, Friedrich W.'
'Wix, Paul'
'Macreadie, Lauren K.'
'Kathalikkattil, Amal Cherian'
'Schmitt, Wolfgang'

_publ_section_title
;
 Assembly, disassembly and reassembly: a &quot;top-down&quot; synthetic
 strategy towards hybrid, mixed-metal {Mo<sub>10</sub>Co<sub>6</sub>} POM
 clusters.
;
_journal_issue 9
_journal_name_full 'Dalton transactions (Cambridge, England : 2003)'
_journal_page_first 3018
_journal_page_last 3027
_journal_paper_doi 10.1039/c9dt00075e
_journal_volume 48
_journal_year 2019
_chemical_formula_moiety 'C52 H100 Co6 Mo10 N4 O58 P6, 2(C16 H36 N), 4.4(C2 H3 N)'
_chemical_formula_sum 'C92.8 H185.2 Co6 Mo10 N10.4 O58 P6'
_chemical_formula_weight 3873.70
_space_group_crystal_system triclinic
_space_group_IT_number 2
_space_group_name_Hall '-P 1'
_space_group_name_H-M_alt 'P -1'
_symmetry_space_group_name_Hall '-P 1'
_symmetry_space_group_name_H-M 'P -1'
_atom_sites_solution_hydrogens mixed
_atom_sites_solution_primary dual
_audit_creation_date 2017-09-01
_audit_creation_method
;
Olex2 1.2
(compiled 2017.08.10 svn.r3458 for OlexSys, GUI svn.r5381)
;
_audit_update_record
;
2018-11-02 deposited with the CCDC.
2019-02-05 downloaded from the CCDC.
;
_cell_angle_alpha 74.8370(10)
_cell_angle_beta 80.3310(10)
_cell_angle_gamma 83.527(2)
_cell_formula_units_Z 1
_cell_length_a 13.9147(6)
_cell_length_b 17.0418(7)
_cell_length_c 17.3781(7)
_cell_measurement_reflns_used 9109
_cell_measurement_temperature 100(2)
_cell_measurement_theta_max 30.48
_cell_measurement_theta_min 2.30
_cell_volume 3910.7(3)
_computing_molecular_graphics 'Olex2 (Dolomanov et al., 2009)'
_computing_publication_material 'Olex2 (Dolomanov et al., 2009)'
_computing_structure_refinement 'XL (Sheldrick, 2008)'
_computing_structure_solution 'XT (Sheldrick, 2015)'
_diffrn_ambient_temperature 100.15
_diffrn_measured_fraction_theta_full 1.000
_diffrn_measured_fraction_theta_max 0.996
_diffrn_measurement_device_type 'Bruker APEX-II CCD'
_diffrn_measurement_method '\f and \w scans'
_diffrn_radiation_type MoK\a
_diffrn_radiation_wavelength 0.71073
_diffrn_reflns_av_R_equivalents 0.0618
_diffrn_reflns_av_unetI/netI 0.0432
_diffrn_reflns_Laue_measured_fraction_full 1.000
_diffrn_reflns_Laue_measured_fraction_max 0.996
_diffrn_reflns_limit_h_max 19
_diffrn_reflns_limit_h_min -19
_diffrn_reflns_limit_k_max 24
_diffrn_reflns_limit_k_min -24
_diffrn_reflns_limit_l_max 24
_diffrn_reflns_limit_l_min -24
_diffrn_reflns_number 159209
_diffrn_reflns_point_group_measured_fraction_full 1.000
_diffrn_reflns_point_group_measured_fraction_max 0.996
_diffrn_reflns_theta_full 25.242
_diffrn_reflns_theta_max 30.568
_diffrn_reflns_theta_min 1.488
_diffrn_standards_number 0
_exptl_absorpt_coefficient_mu 1.529
_exptl_absorpt_correction_T_max 0.7461
_exptl_absorpt_correction_T_min 0.6805
_exptl_absorpt_correction_type multi-scan
_exptl_absorpt_process_details
'SADABS-2014/5 (Bruker,2014/5) was used for absorption correction. wR2(int) was 0.0659 before and 0.0542 after correction. The Ratio of minimum to maximum transmission is 0.9121. The \l/2 correction factor is Not present.'
_exptl_crystal_colour violet
_exptl_crystal_density_diffrn 1.645
_exptl_crystal_description block
_exptl_crystal_F_000 1951
_exptl_crystal_size_max 0.11
_exptl_crystal_size_mid 0.1
_exptl_crystal_size_min 0.09
_refine_diff_density_max 1.789
_refine_diff_density_min -1.208
_refine_diff_density_rms 0.155
_refine_ls_extinction_method none
_refine_ls_goodness_of_fit_ref 1.093
_refine_ls_hydrogen_treatment constr
_refine_ls_matrix_type full
_refine_ls_number_parameters 923
_refine_ls_number_reflns 23891
_refine_ls_number_restraints 41
_refine_ls_restrained_S_all 1.093
_refine_ls_R_factor_all 0.0841
_refine_ls_R_factor_gt 0.0460
_refine_ls_shift/su_max 0.001
_refine_ls_shift/su_mean 0.000
_refine_ls_structure_factor_coef Fsqd
_refine_ls_weighting_details 'w=1/[\s^2^(Fo^2^)+(0.0556P)^2^+11.3341P] where P=(Fo^2^+2Fc^2^)/3'
_refine_ls_weighting_scheme calc
_refine_ls_wR_factor_gt 0.1089
_refine_ls_wR_factor_ref 0.1320
_reflns_Friedel_coverage 0.000
_reflns_number_gt 16723
_reflns_number_total 23891
_reflns_threshold_expression 'I > 2\s(I)'
_cod_data_source_file c9dt00075e2.cif
_cod_data_source_block fs027
_cod_depositor_comments 'Adding full bibliography for 7048870--7048879.cif.'
_cod_original_formula_sum 'C92.80 H185.20 Co6 Mo10 N10.40 O58 P6'
_cod_database_code 7048873
_shelx_shelxl_version_number 2014/7
_shelx_space_group_comment
;
The symmetry employed for this shelxl refinement is uniquely defined
by the following loop, which should always be used as a source of
symmetry information in preference to the above space-group names.
They are only intended as comments.
;
_shelx_estimated_absorpt_t_max 0.875
_shelx_estimated_absorpt_t_min 0.850
_olex2_refinement_description
;
1. Fixed Uiso
 At 1.2 times of:
  All C(H) groups, All C(H,H) groups, All C(H,H,H,H) groups
 At 1.5 times of:
  All C(H,H,H) groups, All O(H,H) groups
2. Restrained distances
 O20-H20A = O20-H20B
 0.87 with sigma of 0.01
 H20B-H20A
 1.39 with sigma of 0.02
 N1_1-C1_1
 N1_2-C1_2
 N1_3-C1_3
 N1_4-C1_4
 N1_5-C1_5
 1.16 with sigma of 0.01
 C1_1-C2_1
 C1_2-C2_2
 C1_3-C2_3
 C1_4-C2_4
 C1_5-C2_5
 1.43 with sigma of 0.01
 C40B-C39B \\sim C40A-C39A
 with sigma of 0.02
3. Uiso/Uaniso restraints and constraints
Uanis(C2_3) \\sim Ueq, Uanis(C1_3) \\sim Ueq, Uanis(N1_3) \\sim Ueq: with sigma
of 0.01 and sigma for terminal atoms of 0.02
Uanis(N1_5) = Uanis(N1_1)
Uanis(C1_5) = Uanis(C1_1)
Uanis(C2_5) = Uanis(C2_1)
Uanis(C39B) = Uanis(C39A)
Uanis(C40A) = Uanis(C40B)
4. Rigid body (RIGU) restrains
 C43, C42
 with sigma for 1-2 distances of 0.004 and sigma for 1-3 distances of 0.004
 C43, C42, C41
 with sigma for 1-2 distances of 0.004 and sigma for 1-3 distances of 0.004
 C39A
 with sigma for 1-2 distances of 0.004 and sigma for 1-3 distances of 0.004
5. Others
 Sof(H38C)=Sof(H38D)=Sof(C39B)=Sof(H39A)=Sof(H39B)=Sof(C40B)=Sof(H40A)=
 Sof(H40B)=Sof(H40C)=1-FVAR(1)
 Sof(H38A)=Sof(H38B)=Sof(C39A)=Sof(H39C)=Sof(H39D)=Sof(C40A)=Sof(H40D)=
 Sof(H40E)=Sof(H40F)=FVAR(1)
 Sof(H43C)=Sof(H43D)=Sof(C43B)=Sof(H43H)=Sof(H43I)=Sof(H43J)=1-FVAR(2)
 Sof(H43A)=Sof(H43B)=Sof(C43A)=Sof(H43E)=Sof(H43F)=Sof(H43G)=FVAR(2)
 Fixed Sof: N1(0.5) C1(0.5) C2(0.5) H2A(0.5) H2B(0.5) H2C(0.5) N1(0.25)
 C1(0.25) C2(0.25) H2A(0.25) H2B(0.25) H2C(0.25) N1(0.25) C1(0.25) C2(0.25)
 H2A(0.25) H2B(0.25) H2C(0.25) N1(0.2) C1(0.2) C2(0.2) H2A(0.2) H2B(0.2)
 H2C(0.2)
6.a Riding coordinates:
 O19(H19A,H19B), O12(H12A,H12B), O20(H20A,H20B)
6.b Secondary CH2 refined with riding coordinates:
 C30(H30A,H30B), C31(H31A,H31B), C34(H34A,H34B), C29(H29A,H29B), C33(H33A,
 H33B), C35(H35A,H35B), C37(H37A,H37B), C41(H41A,H41B), C38(H38C,H38D),
 C38(H38A,H38B), C42(H42A,H42B), C39B(H39A,H39B), C39A(H39C,H39D), C43(H43A,
 H43B), C43(H43C,H43D)
6.c Aromatic/amide H refined with riding coordinates:
 C7(H7), C17(H17), C20(H20), C18(H18), C21(H21), C8(H8), C11(H11), C10(H10)
6.d Idealised Me refined as rotating group:
 C14(H14A,H14B,H14C), C4(H4A,H4B,H4C), C5(H5A,H5B,H5C), C6(H6A,H6B,H6C),
 C15(H15A,H15B,H15C), C24(H24A,H24B,H24C), C25(H25A,H25B,H25C), C26(H26A,H26B,
 H26C), C22(H22A,H22B,H22C), C16(H16A,H16B,H16C), C12(H12C,H12D,H12E), C2(H2A,
 H2B,H2C), C32(H32A,H32B,H32C), C36(H36A,H36B,H36C), C40B(H40A,H40B,H40C),
 C40A(H40D,H40E,H40F), C43A(H43E,H43F,H43G), C43B(H43H,H43I,H43J), C2(H2A,H2B,
 H2C), C2(H2A,H2B,H2C), C2(H2A,H2B,H2C), C2(H2A,H2B,H2C), C2(H2A,H2B,H2C)
;
_olex2_submission_original_sample_id CH880
_olex2_submission_special_instructions 'No special instructions were received'

loop_
_space_group_symop_operation_xyz
'x, y, z'
'-x, -y, -z'

loop_
_atom_site_label
_atom_site_type_symbol
_atom_site_fract_x
_atom_site_fract_y
_atom_site_fract_z
_atom_site_U_iso_or_equiv
_atom_site_adp_type
_atom_site_occupancy
_atom_site_site_symmetry_order
_atom_site_calc_flag
_atom_site_refinement_flags_posn
_atom_site_refinement_flags_adp
_atom_site_refinement_flags_occupancy
_atom_site_disorder_assembly
_atom_site_disorder_group
Mo1 Mo 0.47721(2) 0.43475(2) 0.39269(2) 0.01548(7) Uani 1 1 d . . . . .
Mo5 Mo 0.38013(3) 0.21793(2) 0.47795(2) 0.02138(7) Uani 1 1 d . . . . .
Mo2 Mo 0.46365(3) 0.44541(2) 0.18284(2) 0.02183(8) Uani 1 1 d . . . . .
Mo4 Mo 0.51371(3) 0.26428(2) 0.29742(2) 0.02355(8) Uani 1 1 d . . . . .
Mo3 Mo 0.28072(2) 0.55589(2) 0.25894(2) 0.02192(8) Uani 1 1 d . . . . .
Co3 Co 0.30130(4) 0.49261(3) 0.56795(3) 0.01663(10) Uani 1 1 d . . . . .
Co2 Co 0.56262(4) 0.30402(4) 0.72003(3) 0.02317(12) Uani 1 1 d . . . . .
Co1 Co 0.58716(4) 0.20450(4) 0.59017(3) 0.02539(12) Uani 1 1 d . . . . .
P2 P 0.36466(7) 0.29822(6) 0.63450(6) 0.01861(19) Uani 1 1 d . . . . .
P3 P 0.25180(7) 0.64317(7) 0.41371(6) 0.02064(19) Uani 1 1 d . . . . .
P1 P 0.27318(8) 0.35180(7) 0.32897(6) 0.0235(2) Uani 1 1 d . . . . .
O14 O 0.3387(2) 0.38448(17) 0.64375(15) 0.0202(5) Uani 1 1 d . . . . .
O15 O 0.41158(19) 0.46576(16) 0.47432(15) 0.0183(5) Uani 1 1 d . . . . .
O17 O 0.2525(2) 0.57327(18) 0.37160(16) 0.0227(6) Uani 1 1 d . . . . .
O29 O 0.59819(18) 0.45707(16) 0.38422(16) 0.0175(5) Uani 1 1 d . . . . .
O4 O 0.2365(2) 0.44022(19) 0.32639(17) 0.0243(6) Uani 1 1 d . . . . .
O9 O 0.4724(2) 0.27219(17) 0.64307(16) 0.0213(5) Uani 1 1 d . . . . .
O16 O 0.2659(2) 0.60614(18) 0.50079(16) 0.0231(6) Uani 1 1 d . . . . .
O13 O 0.3406(2) 0.29236(17) 0.55280(16) 0.0209(5) Uani 1 1 d . . . . .
O19 O 0.2091(2) 0.43760(19) 0.51181(17) 0.0233(6) Uani 1 1 d . . . . .
H19A H 0.2042 0.4671 0.4622 0.035 Uiso 1 1 d R . . . .
H19B H 0.2370 0.3902 0.5045 0.035 Uiso 1 1 d R . . . .
O12 O 0.4489(2) 0.37288(18) 0.75650(17) 0.0235(6) Uani 1 1 d . . . . .
H12A H 0.4672 0.4032 0.7842 0.035 Uiso 1 1 d R . . . .
H12B H 0.4024 0.3839 0.7232 0.035 Uiso 1 1 d R . . . .
O21 O 0.2803(2) 0.30610(18) 0.41596(17) 0.0241(6) Uani 1 1 d . . . . .
O6 O 0.4746(2) 0.32555(17) 0.40753(16) 0.0211(5) Uani 1 1 d . . . . .
O23 O 0.5525(2) 0.37255(18) 0.24625(17) 0.0227(6) Uani 1 1 d . . . . .
O1 O 0.42496(19) 0.48946(17) 0.30358(16) 0.0202(5) Uani 1 1 d . . . . .
O2 O 0.3351(2) 0.50173(19) 0.17965(16) 0.0243(6) Uani 1 1 d . . . . .
O18 O 0.3295(2) 0.70344(19) 0.36998(17) 0.0253(6) Uani 1 1 d . . . . .
O3 O 0.3472(2) 0.64237(19) 0.22790(17) 0.0247(6) Uani 1 1 d . . . . .
O20 O 0.6448(2) 0.27143(18) 0.48015(18) 0.0263(6) Uani 1 1 d D . . . .
H20A H 0.6139 0.2883 0.4348 0.039 Uiso 1 1 d DR . . . .
H20B H 0.6725 0.3172 0.4767 0.039 Uiso 1 1 d DR . . . .
O8 O 0.4799(2) 0.17621(17) 0.52792(17) 0.0250(6) Uani 1 1 d . . . . .
O5 O 0.3721(2) 0.34609(18) 0.27321(16) 0.0234(6) Uani 1 1 d . . . . .
O7 O 0.4227(2) 0.19640(18) 0.37684(17) 0.0259(6) Uani 1 1 d . . . . .
O27 O 0.5332(2) 0.52752(19) 0.14670(17) 0.0253(6) Uani 1 1 d . . . . .
O24 O 0.5143(3) 0.2239(2) 0.21766(19) 0.0327(7) Uani 1 1 d . . . . .
O25 O 0.6188(2) 0.22399(19) 0.3356(2) 0.0312(7) Uani 1 1 d . . . . .
O26 O 0.1716(2) 0.5915(2) 0.22712(19) 0.0326(7) Uani 1 1 d . . . . .
O22 O 0.2965(2) 0.14777(19) 0.51746(19) 0.0296(7) Uani 1 1 d . . . . .
O11 O 0.5718(3) 0.1222(2) 0.7024(2) 0.0380(8) Uani 1 1 d . . . . .
O10 O 0.5672(3) 0.1937(2) 0.79410(19) 0.0358(8) Uani 1 1 d . . . . .
O28 O 0.4691(2) 0.4026(2) 0.10427(18) 0.0312(7) Uani 1 1 d . . . . .
N2 N 0.6920(3) 0.1084(2) 0.5630(2) 0.0315(8) Uani 1 1 d . . . . .
N1 N 0.1930(2) 0.5082(2) 0.6659(2) 0.0226(7) Uani 1 1 d . . . . .
C7 C 0.1042(3) 0.4865(4) 0.6724(3) 0.0395(12) Uani 1 1 d . . . . .
H7 H 0.0838 0.4774 0.6262 0.047 Uiso 1 1 calc R . . . .
C14 C 0.3115(4) 0.1421(3) 0.7135(3) 0.0319(10) Uani 1 1 d . . . . .
H14A H 0.3785 0.1279 0.7255 0.048 Uiso 1 1 calc GR . . . .
H14B H 0.3071 0.1329 0.6609 0.048 Uiso 1 1 calc GR . . . .
H14C H 0.2667 0.1080 0.7552 0.048 Uiso 1 1 calc GR . . . .
C4 C 0.1139(3) 0.7496(3) 0.4728(3) 0.0352(10) Uani 1 1 d . . . . .
H4A H 0.1646 0.7884 0.4598 0.053 Uiso 1 1 calc GR . . . .
H4B H 0.1165 0.7144 0.5271 0.053 Uiso 1 1 calc GR . . . .
H4C H 0.0496 0.7794 0.4707 0.053 Uiso 1 1 calc GR . . . .
C23 C 0.1835(4) 0.3059(3) 0.2932(3) 0.0371(12) Uani 1 1 d . . . . .
C19 C 0.8339(4) -0.0101(3) 0.5211(3) 0.0373(11) Uani 1 1 d . . . . .
C9 C 0.0617(4) 0.4903(4) 0.8098(3) 0.0407(12) Uani 1 1 d . . . . .
C5 C 0.0536(3) 0.6340(3) 0.4339(3) 0.0391(11) Uani 1 1 d . . . . .
H5A H 0.0613 0.5969 0.4864 0.059 Uiso 1 1 calc GR . . . .
H5B H 0.0619 0.6029 0.3929 0.059 Uiso 1 1 calc GR . . . .
H5C H -0.0118 0.6622 0.4366 0.059 Uiso 1 1 calc GR . . . .
C6 C 0.1236(4) 0.7517(4) 0.3272(3) 0.0471(14) Uani 1 1 d . . . . .
H6A H 0.1727 0.7920 0.3133 0.071 Uiso 1 1 calc GR . . . .
H6B H 0.0582 0.7798 0.3263 0.071 Uiso 1 1 calc GR . . . .
H6C H 0.1351 0.7182 0.2881 0.071 Uiso 1 1 calc GR . . . .
C17 C 0.7038(4) 0.0934(3) 0.4904(3) 0.0375(11) Uani 1 1 d . . . . .
H17 H 0.6633 0.1240 0.4524 0.045 Uiso 1 1 calc R . . . .
C1 C 0.5657(4) 0.1284(3) 0.7730(3) 0.0390(11) Uani 1 1 d . . . . .
C20 C 0.8221(4) 0.0054(3) 0.5963(3) 0.0385(11) Uani 1 1 d . . . . .
H20 H 0.8624 -0.0236 0.6350 0.046 Uiso 1 1 calc R . . . .
C18 C 0.7725(4) 0.0350(3) 0.4677(4) 0.0439(13) Uani 1 1 d . . . . .
H18 H 0.7775 0.0259 0.4155 0.053 Uiso 1 1 calc R . . . .
C15 C 0.1794(4) 0.2541(3) 0.6918(4) 0.0427(13) Uani 1 1 d . . . . .
H15A H 0.1758 0.2438 0.6395 0.064 Uiso 1 1 calc GR . . . .
H15B H 0.1619 0.3120 0.6894 0.064 Uiso 1 1 calc GR . . . .
H15C H 0.1338 0.2210 0.7335 0.064 Uiso 1 1 calc GR . . . .
C21 C 0.7502(4) 0.0644(3) 0.6147(3) 0.0355(10) Uani 1 1 d . . . . .
H21 H 0.7423 0.0737 0.6670 0.043 Uiso 1 1 calc R . . . .
C24 C 0.2208(5) 0.2173(4) 0.2930(4) 0.0506(15) Uani 1 1 d . . . . .
H24A H 0.2834 0.2170 0.2575 0.076 Uiso 1 1 calc GR . . . .
H24B H 0.1730 0.1919 0.2737 0.076 Uiso 1 1 calc GR . . . .
H24C H 0.2297 0.1868 0.3479 0.076 Uiso 1 1 calc GR . . . .
C25 C 0.0864(4) 0.3081(4) 0.3500(3) 0.0511(16) Uani 1 1 d . . . . .
H25A H 0.0665 0.3644 0.3529 0.077 Uiso 1 1 calc GR . . . .
H25B H 0.0948 0.2744 0.4039 0.077 Uiso 1 1 calc GR . . . .
H25C H 0.0360 0.2867 0.3295 0.077 Uiso 1 1 calc GR . . . .
C26 C 0.1719(4) 0.3552(4) 0.2069(3) 0.0528(17) Uani 1 1 d . . . . .
H26A H 0.2345 0.3529 0.1717 0.079 Uiso 1 1 calc GR . . . .
H26B H 0.1512 0.4121 0.2071 0.079 Uiso 1 1 calc GR . . . .
H26C H 0.1225 0.3321 0.1869 0.079 Uiso 1 1 calc GR . . . .
C22 C 0.9101(4) -0.0731(3) 0.4977(4) 0.0483(14) Uani 1 1 d . . . . .
H22A H 0.9498 -0.0951 0.5411 0.072 Uiso 1 1 calc GR . . . .
H22B H 0.9522 -0.0479 0.4482 0.072 Uiso 1 1 calc GR . . . .
H22C H 0.8779 -0.1174 0.4884 0.072 Uiso 1 1 calc GR . . . .
C8 C 0.0381(4) 0.4761(5) 0.7428(4) 0.0602(19) Uani 1 1 d . . . . .
H8 H -0.0247 0.4587 0.7438 0.072 Uiso 1 1 calc R . . . .
C16 C 0.2903(5) 0.2445(4) 0.7948(3) 0.0519(17) Uani 1 1 d . . . . .
H16A H 0.2709 0.3015 0.7951 0.078 Uiso 1 1 calc GR . . . .
H16B H 0.3576 0.2312 0.8062 0.078 Uiso 1 1 calc GR . . . .
H16C H 0.2466 0.2089 0.8360 0.078 Uiso 1 1 calc GR . . . .
C11 C 0.2160(4) 0.5232(6) 0.7312(4) 0.085(3) Uani 1 1 d . . . . .
H11 H 0.2788 0.5414 0.7287 0.101 Uiso 1 1 calc R . . . .
C3 C 0.1312(3) 0.6971(3) 0.4116(3) 0.0286(9) Uani 1 1 d . . . . .
C13 C 0.2836(3) 0.2318(3) 0.7120(2) 0.0242(8) Uani 1 1 d . . . . .
C10 C 0.1524(4) 0.5135(6) 0.8034(4) 0.084(3) Uani 1 1 d . . . . .
H10 H 0.1735 0.5235 0.8490 0.100 Uiso 1 1 calc R . . . .
C12 C -0.0068(5) 0.4793(6) 0.8883(4) 0.075(2) Uani 1 1 d . . . . .
H12C H -0.0679 0.4594 0.8824 0.112 Uiso 1 1 calc GR . . . .
H12D H -0.0208 0.5316 0.9029 0.112 Uiso 1 1 calc GR . . . .
H12E H 0.0238 0.4396 0.9307 0.112 Uiso 1 1 calc GR . . . .
C2 C 0.5592(7) 0.0497(4) 0.8388(4) 0.079(3) Uani 1 1 d . . . . .
H2A H 0.5311 0.0090 0.8202 0.119 Uiso 1 1 calc GR . . . .
H2B H 0.5175 0.0600 0.8871 0.119 Uiso 1 1 calc GR . . . .
H2C H 0.6248 0.0293 0.8518 0.119 Uiso 1 1 calc GR . . . .
N4 N 0.3150(4) 0.7654(3) 0.0002(2) 0.0492(12) Uani 1 1 d . . . . .
C30 C 0.3101(4) 0.6171(4) -0.0026(3) 0.0418(12) Uani 1 1 d . . . . .
H30A H 0.2688 0.6132 0.0504 0.050 Uiso 1 1 calc R . . . .
H30B H 0.3772 0.5953 0.0071 0.050 Uiso 1 1 calc R . . . .
C31 C 0.2704(4) 0.5675(4) -0.0485(3) 0.0463(14) Uani 1 1 d . . . . .
H31A H 0.3088 0.5752 -0.1030 0.056 Uiso 1 1 calc R . . . .
H31B H 0.2019 0.5873 -0.0548 0.056 Uiso 1 1 calc R . . . .
C32 C 0.2743(4) 0.4757(4) -0.0059(3) 0.0464(13) Uani 1 1 d . . . . .
H32A H 0.2384 0.4679 0.0488 0.070 Uiso 1 1 calc GR . . . .
H32B H 0.3426 0.4548 -0.0033 0.070 Uiso 1 1 calc GR . . . .
H32C H 0.2445 0.4463 -0.0362 0.070 Uiso 1 1 calc GR . . . .
C34 C 0.5013(5) 0.7589(3) -0.0175(3) 0.0434(13) Uani 1 1 d . . . . .
H34A H 0.5033 0.8165 -0.0487 0.052 Uiso 1 1 calc R . . . .
H34B H 0.5055 0.7243 -0.0559 0.052 Uiso 1 1 calc R . . . .
C29 C 0.3114(4) 0.7048(4) -0.0494(3) 0.0455(13) Uani 1 1 d . . . . .
H29A H 0.2522 0.7194 -0.0763 0.055 Uiso 1 1 calc R . . . .
H29B H 0.3689 0.7104 -0.0921 0.055 Uiso 1 1 calc R . . . .
C33 C 0.4071(5) 0.7477(4) 0.0395(3) 0.0451(13) Uani 1 1 d . . . . .
H33A H 0.4037 0.7837 0.0764 0.054 Uiso 1 1 calc R . . . .
H33B H 0.4085 0.6908 0.0725 0.054 Uiso 1 1 calc R . . . .
C35 C 0.5874(5) 0.7355(5) 0.0298(4) 0.0616(18) Uani 1 1 d . . . . .
H35A H 0.5794 0.7668 0.0714 0.074 Uiso 1 1 calc R . . . .
H35B H 0.5873 0.6768 0.0577 0.074 Uiso 1 1 calc R . . . .
C37 C 0.2287(5) 0.7597(4) 0.0682(3) 0.0612(19) Uani 1 1 d . . . . .
H37A H 0.2288 0.8051 0.0940 0.073 Uiso 1 1 calc R . . . .
H37B H 0.2379 0.7081 0.1095 0.073 Uiso 1 1 calc R . . . .
C41 C 0.3122(6) 0.8496(4) -0.0569(3) 0.0628(19) Uani 1 1 d . U . . .
H41A H 0.2490 0.8603 -0.0781 0.075 Uiso 1 1 calc R . . . .
H41B H 0.3647 0.8503 -0.1032 0.075 Uiso 1 1 calc R . . . .
C38 C 0.1285(5) 0.7630(5) 0.0409(4) 0.076(3) Uani 1 1 d . . . . .
H38C H 0.1310 0.7206 0.0110 0.091 Uiso 0.683(12) 1 calc R . P A 2
H38D H 0.1178 0.8165 0.0027 0.091 Uiso 0.683(12) 1 calc R . P A 2
H38A H 0.1215 0.8065 -0.0087 0.091 Uiso 0.317(12) 1 calc R . P A 1
H38B H 0.1147 0.7101 0.0333 0.091 Uiso 0.317(12) 1 calc R . P A 1
C36 C 0.6846(6) 0.7516(6) -0.0235(4) 0.073(2) Uani 1 1 d . . . . .
H36A H 0.7378 0.7329 0.0090 0.110 Uiso 1 1 calc GR . . . .
H36B H 0.6870 0.8102 -0.0481 0.110 Uiso 1 1 calc GR . . . .
H36C H 0.6920 0.7223 -0.0659 0.110 Uiso 1 1 calc GR . . . .
C42 C 0.3246(8) 0.9185(4) -0.0186(4) 0.083(3) Uani 1 1 d . U . . .
H42A H 0.2833 0.9106 0.0347 0.099 Uiso 1 1 calc R . . . .
H42B H 0.3936 0.9167 -0.0103 0.099 Uiso 1 1 calc R . . . .
C39B C 0.0377(8) 0.7508(18) 0.1091(11) 0.130(9) Uani 0.683(12) 1 d D . P A 2
H39A H 0.0520 0.7021 0.1523 0.156 Uiso 0.683(12) 1 calc R . P A 2
H39B H 0.0269 0.7986 0.1327 0.156 Uiso 0.683(12) 1 calc R . P A 2
C40B C -0.0551(10) 0.7404(11) 0.0790(8) 0.122(6) Uani 0.683(12) 1 d D . P A 2
H40A H -0.0387 0.7128 0.0351 0.184 Uiso 0.683(12) 1 calc GR . P A 2
H40B H -0.0883 0.7940 0.0592 0.184 Uiso 0.683(12) 1 calc GR . P A 2
H40C H -0.0984 0.7077 0.1232 0.184 Uiso 0.683(12) 1 calc GR . P A 2
C39A C 0.068(2) 0.782(3) 0.112(3) 0.130(9) Uani 0.317(12) 1 d D U P A 1
H39C H 0.1079 0.7613 0.1565 0.156 Uiso 0.317(12) 1 calc R . P A 1
H39D H 0.0126 0.7478 0.1245 0.156 Uiso 0.317(12) 1 calc R . P A 1
C43 C 0.2964(10) 1.0006(5) -0.0713(5) 0.110(4) Uani 1 1 d . U . . .
H43A H 0.3242 1.0018 -0.1278 0.131 Uiso 0.432(18) 1 calc R . P B 1
H43B H 0.3263 1.0430 -0.0555 0.131 Uiso 0.432(18) 1 calc R . P B 1
H43C H 0.3429 1.0118 -0.1219 0.131 Uiso 0.568(18) 1 calc R . P B 2
H43D H 0.2303 1.0004 -0.0852 0.131 Uiso 0.568(18) 1 calc R . P B 2
C40A C 0.025(2) 0.865(2) 0.1209(18) 0.122(6) Uani 0.317(12) 1 d D . P A 1
H40D H 0.0306 0.8702 0.1749 0.184 Uiso 0.317(12) 1 calc GR . P A 1
H40E H -0.0435 0.8712 0.1134 0.184 Uiso 0.317(12) 1 calc GR . P A 1
H40F H 0.0610 0.9072 0.0803 0.184 Uiso 0.317(12) 1 calc GR . P A 1
C43A C 0.1853(17) 1.0225(11) -0.0670(13) 0.086(8) Uani 0.432(18) 1 d . . P B 1
H43E H 0.1576 0.9912 -0.0969 0.130 Uiso 0.432(18) 1 calc GR . P B 1
H43F H 0.1733 1.0809 -0.0909 0.130 Uiso 0.432(18) 1 calc GR . P B 1
H43G H 0.1545 1.0094 -0.0106 0.130 Uiso 0.432(18) 1 calc GR . P B 1
C43B C 0.297(2) 1.0622(9) -0.0306(11) 0.169(15) Uani 0.568(18) 1 d . . P B 2
H43H H 0.2551 1.0487 0.0216 0.253 Uiso 0.568(18) 1 calc GR . P B 2
H43I H 0.2727 1.1145 -0.0631 0.253 Uiso 0.568(18) 1 calc GR . P B 2
H43J H 0.3640 1.0663 -0.0220 0.253 Uiso 0.568(18) 1 calc GR . P B 2
N1_1 N 0.2914(5) -0.0656(3) 0.7444(4) 0.0721(18) Uani 1 1 d D . . . .
C1_1 C 0.3607(5) -0.0467(4) 0.6995(4) 0.0578(18) Uani 1 1 d D . . . .
C2_1 C 0.4453(6) -0.0217(4) 0.6420(5) 0.070(2) Uani 1 1 d D . . . .
H2A_1 H 0.4255 0.0219 0.5971 0.105 Uiso 1 1 calc GR . . . .
H2B_1 H 0.4767 -0.0682 0.6218 0.105 Uiso 1 1 calc GR . . . .
H2C_1 H 0.4914 -0.0016 0.6680 0.105 Uiso 1 1 calc GR . . . .
N1_2 N 0.9763(8) 0.1121(8) 0.3086(8) 0.070(3) Uani 0.5 1 d D . P C 1
C1_2 C 0.9169(8) 0.1668(7) 0.3030(9) 0.066(4) Uani 0.5 1 d D . P C 1
C2_2 C 0.8423(9) 0.2323(9) 0.2970(11) 0.073(5) Uani 0.5 1 d D . P C 1
H2A_2 H 0.8491 0.2665 0.2417 0.110 Uiso 0.5 1 calc GR . P C 1
H2B_2 H 0.8489 0.2652 0.3341 0.110 Uiso 0.5 1 calc GR . P C 1
H2C_2 H 0.7780 0.2100 0.3109 0.110 Uiso 0.5 1 calc GR . P C 1
N1_3 N 0.9257(16) 0.2861(17) 0.1503(12) 0.060(7) Uani 0.25 1 d D U P D 2
C1_3 C 0.8833(14) 0.2833(15) 0.2134(11) 0.043(5) Uani 0.25 1 d D U P D 2
C2_3 C 0.8295(18) 0.2890(17) 0.2896(12) 0.050(6) Uani 0.25 1 d D U P D 2
H2A_3 H 0.7625 0.3112 0.2826 0.076 Uiso 0.25 1 calc GR . P D 2
H2B_3 H 0.8610 0.3251 0.3118 0.076 Uiso 0.25 1 calc GR . P D 2
H2C_3 H 0.8280 0.2347 0.3267 0.076 Uiso 0.25 1 calc GR . P D 2
N1_4 N -0.0331(18) 0.2980(14) 0.1051(18) 0.064(7) Uani 0.25 1 d D . P E 1
C1_4 C 0.0173(14) 0.2390(12) 0.1048(14) 0.047(6) Uani 0.25 1 d D . P E 1
C2_4 C 0.075(2) 0.1622(14) 0.1120(19) 0.083(11) Uani 0.25 1 d D . P E 1
H2A_4 H 0.1048 0.1565 0.0582 0.124 Uiso 0.25 1 calc GR . P E 1
H2B_4 H 0.0333 0.1174 0.1381 0.124 Uiso 0.25 1 calc GR . P E 1
H2C_4 H 0.1269 0.1607 0.1445 0.124 Uiso 0.25 1 calc GR . P E 1
N1_5 N -0.090(2) 0.0606(17) 0.8564(16) 0.0721(18) Uani 0.2 1 d D . P F 2
C1_5 C -0.031(2) 0.0545(17) 0.8029(16) 0.0578(18) Uani 0.2 1 d D . P F 2
C2_5 C 0.054(2) 0.0439(19) 0.747(2) 0.070(2) Uani 0.2 1 d D . P F 2
H2A_5 H 0.0401 0.0114 0.7122 0.105 Uiso 0.2 1 calc GR . P F 2
H2B_5 H 0.1075 0.0157 0.7769 0.105 Uiso 0.2 1 calc GR . P F 2
H2C_5 H 0.0740 0.0973 0.7146 0.105 Uiso 0.2 1 calc GR . P F 2

loop_
_atom_site_aniso_label
_atom_site_aniso_U_11
_atom_site_aniso_U_22
_atom_site_aniso_U_33
_atom_site_aniso_U_23
_atom_site_aniso_U_13
_atom_site_aniso_U_12
Mo1 0.01453(14) 0.01864(15) 0.01420(14) -0.00585(11) -0.00076(10) -0.00282(11)
Mo5 0.02559(17) 0.02091(16) 0.01908(15) -0.00786(12) 0.00113(12) -0.00736(13)
Mo2 0.02228(16) 0.02967(18) 0.01504(14) -0.00806(13) 0.00069(12) -0.00720(13)
Mo4 0.02736(18) 0.02435(18) 0.02040(16) -0.01019(13) 0.00260(13) -0.00597(14)
Mo3 0.01755(15) 0.03356(19) 0.01497(14) -0.00539(13) -0.00284(11) -0.00398(13)
Co3 0.0144(2) 0.0212(3) 0.0147(2) -0.00577(19) -0.00062(17) -0.00226(18)
Co2 0.0212(3) 0.0300(3) 0.0176(2) -0.0060(2) 0.0000(2) -0.0031(2)
Co1 0.0258(3) 0.0274(3) 0.0224(3) -0.0078(2) -0.0007(2) 0.0002(2)
P2 0.0201(5) 0.0201(5) 0.0162(4) -0.0057(4) 0.0002(3) -0.0049(4)
P3 0.0162(4) 0.0277(5) 0.0169(4) -0.0055(4) -0.0015(3) 0.0014(4)
P1 0.0203(5) 0.0358(6) 0.0172(4) -0.0090(4) -0.0002(4) -0.0113(4)
O14 0.0245(14) 0.0218(14) 0.0147(12) -0.0047(10) -0.0020(10) -0.0041(11)
O15 0.0153(12) 0.0227(13) 0.0164(12) -0.0057(10) 0.0007(9) -0.0016(10)
O17 0.0202(13) 0.0330(16) 0.0153(12) -0.0067(11) -0.0030(10) -0.0018(11)
O29 0.0133(12) 0.0198(13) 0.0198(12) -0.0059(10) -0.0013(9) -0.0025(10)
O4 0.0193(13) 0.0349(16) 0.0182(13) -0.0049(12) -0.0019(10) -0.0051(12)
O9 0.0205(13) 0.0246(14) 0.0198(13) -0.0076(11) -0.0023(10) -0.0020(11)
O16 0.0237(14) 0.0261(15) 0.0186(13) -0.0062(11) -0.0033(11) 0.0038(11)
O13 0.0218(13) 0.0240(14) 0.0183(13) -0.0086(11) -0.0005(10) -0.0035(11)
O19 0.0199(13) 0.0334(16) 0.0188(13) -0.0101(12) -0.0022(10) -0.0043(12)
O12 0.0245(14) 0.0295(15) 0.0190(13) -0.0094(11) -0.0035(11) -0.0044(12)
O21 0.0253(14) 0.0315(16) 0.0182(13) -0.0097(11) -0.0009(11) -0.0078(12)
O6 0.0219(13) 0.0225(14) 0.0205(13) -0.0094(11) 0.0003(10) -0.0040(11)
O23 0.0201(13) 0.0276(15) 0.0213(13) -0.0095(11) 0.0035(10) -0.0075(11)
O1 0.0175(13) 0.0280(15) 0.0157(12) -0.0067(11) -0.0016(10) -0.0026(11)
O2 0.0223(14) 0.0382(17) 0.0137(12) -0.0072(11) -0.0029(10) -0.0058(12)
O18 0.0221(14) 0.0335(16) 0.0201(13) -0.0091(12) 0.0022(11) -0.0025(12)
O3 0.0233(14) 0.0326(16) 0.0184(13) -0.0066(12) -0.0026(11) -0.0028(12)
O20 0.0306(16) 0.0253(15) 0.0240(14) -0.0073(12) -0.0041(12) -0.0033(12)
O8 0.0300(15) 0.0215(14) 0.0237(14) -0.0082(11) -0.0003(12) -0.0022(12)
O5 0.0243(14) 0.0307(15) 0.0176(13) -0.0099(11) 0.0027(11) -0.0113(12)
O7 0.0338(16) 0.0244(15) 0.0216(14) -0.0115(11) 0.0043(12) -0.0097(12)
O27 0.0266(15) 0.0325(16) 0.0178(13) -0.0088(12) 0.0017(11) -0.0077(12)
O24 0.0396(18) 0.0361(18) 0.0245(15) -0.0144(13) 0.0051(13) -0.0096(14)
O25 0.0293(16) 0.0291(16) 0.0334(17) -0.0097(13) 0.0028(13) -0.0013(13)
O26 0.0209(15) 0.052(2) 0.0249(15) -0.0076(14) -0.0060(12) -0.0015(14)
O22 0.0344(17) 0.0279(16) 0.0280(15) -0.0087(13) 0.0020(13) -0.0142(13)
O11 0.046(2) 0.0303(18) 0.0313(17) -0.0050(14) 0.0001(15) 0.0074(15)
O10 0.047(2) 0.0343(18) 0.0230(15) -0.0022(13) -0.0024(14) -0.0047(15)
O28 0.0337(17) 0.0415(19) 0.0225(15) -0.0154(13) 0.0015(12) -0.0108(14)
N2 0.032(2) 0.0275(19) 0.034(2) -0.0080(16) -0.0006(16) 0.0003(15)
N1 0.0171(15) 0.0329(19) 0.0194(15) -0.0108(14) 0.0001(12) -0.0012(13)
C7 0.024(2) 0.071(4) 0.028(2) -0.023(2) 0.0046(17) -0.011(2)
C14 0.041(3) 0.020(2) 0.031(2) -0.0027(17) 0.0004(19) -0.0078(18)
C4 0.027(2) 0.037(3) 0.036(2) -0.006(2) 0.0023(18) 0.0075(19)
C23 0.033(2) 0.063(3) 0.023(2) -0.013(2) -0.0009(17) -0.029(2)
C19 0.031(2) 0.028(2) 0.054(3) -0.015(2) 0.000(2) -0.0042(19)
C9 0.032(2) 0.061(3) 0.023(2) -0.008(2) 0.0034(18) 0.007(2)
C5 0.018(2) 0.050(3) 0.048(3) -0.013(2) -0.0057(19) 0.003(2)
C6 0.042(3) 0.057(4) 0.032(3) 0.002(2) -0.010(2) 0.016(3)
C17 0.043(3) 0.037(3) 0.035(3) -0.015(2) -0.006(2) 0.004(2)
C1 0.049(3) 0.036(3) 0.027(2) -0.001(2) -0.004(2) 0.001(2)
C20 0.031(2) 0.031(2) 0.051(3) -0.007(2) -0.004(2) 0.0005(19)
C18 0.042(3) 0.047(3) 0.048(3) -0.026(3) -0.003(2) 0.002(2)
C15 0.027(2) 0.039(3) 0.052(3) 0.001(2) 0.009(2) -0.009(2)
C21 0.034(2) 0.034(3) 0.034(2) -0.006(2) -0.0017(19) 0.001(2)
C24 0.057(4) 0.064(4) 0.043(3) -0.023(3) -0.004(3) -0.035(3)
C25 0.030(3) 0.094(5) 0.034(3) -0.015(3) 0.002(2) -0.035(3)
C26 0.043(3) 0.099(5) 0.025(2) -0.019(3) -0.009(2) -0.032(3)
C22 0.034(3) 0.036(3) 0.078(4) -0.025(3) 0.000(3) 0.000(2)
C8 0.030(3) 0.114(6) 0.047(3) -0.042(4) 0.016(2) -0.028(3)
C16 0.082(4) 0.055(3) 0.021(2) -0.012(2) 0.015(2) -0.045(3)
C11 0.024(3) 0.205(10) 0.052(4) -0.083(5) 0.011(2) -0.026(4)
C3 0.023(2) 0.033(2) 0.025(2) -0.0011(17) -0.0037(16) 0.0040(17)
C13 0.026(2) 0.023(2) 0.0230(19) -0.0040(15) 0.0019(15) -0.0097(16)
C10 0.026(3) 0.203(10) 0.039(3) -0.067(5) 0.002(2) -0.004(4)
C12 0.052(4) 0.129(7) 0.033(3) -0.016(4) 0.018(3) -0.011(4)
C2 0.144(8) 0.044(4) 0.041(4) 0.007(3) -0.010(4) -0.012(4)
N4 0.069(3) 0.051(3) 0.0163(18) 0.0018(18) -0.0017(19) 0.013(2)
C30 0.033(3) 0.065(4) 0.024(2) -0.005(2) -0.0032(19) -0.007(2)
C31 0.030(3) 0.085(4) 0.024(2) -0.016(3) 0.0005(19) -0.006(3)
C32 0.044(3) 0.068(4) 0.032(3) -0.018(3) -0.005(2) -0.011(3)
C34 0.071(4) 0.041(3) 0.021(2) -0.009(2) -0.003(2) -0.016(3)
C29 0.044(3) 0.062(4) 0.024(2) -0.002(2) -0.005(2) 0.001(3)
C33 0.067(4) 0.049(3) 0.017(2) -0.007(2) -0.004(2) 0.002(3)
C35 0.076(5) 0.080(5) 0.031(3) -0.018(3) -0.004(3) -0.009(4)
C37 0.066(4) 0.074(4) 0.023(2) 0.004(3) 0.005(3) 0.027(3)
C41 0.094(5) 0.059(4) 0.022(2) 0.004(2) -0.007(3) 0.017(3)
C38 0.061(4) 0.105(6) 0.031(3) 0.012(3) 0.006(3) 0.030(4)
C36 0.075(5) 0.105(6) 0.043(4) -0.019(4) -0.003(3) -0.023(5)
C42 0.150(8) 0.054(4) 0.034(3) -0.007(3) -0.010(4) 0.024(4)
C39B 0.022(7) 0.28(2) 0.042(5) 0.018(10) 0.007(7) 0.033(10)
C40B 0.076(8) 0.164(14) 0.073(8) 0.016(8) 0.029(6) 0.048(9)
C39A 0.022(7) 0.28(2) 0.042(5) 0.018(10) 0.007(7) 0.033(10)
C43 0.200(13) 0.061(5) 0.057(5) 0.003(4) -0.029(6) 0.009(6)
C40A 0.076(8) 0.164(14) 0.073(8) 0.016(8) 0.029(6) 0.048(9)
C43A 0.103(17) 0.051(10) 0.080(14) 0.004(9) 0.018(12) 0.000(10)
C43B 0.39(4) 0.035(8) 0.089(13) -0.007(8) -0.11(2) 0.028(14)
N1_1 0.121(6) 0.043(3) 0.051(3) -0.015(3) -0.013(4) 0.006(3)
C1_1 0.104(6) 0.029(3) 0.045(3) -0.015(2) -0.020(4) 0.002(3)
C2_1 0.097(6) 0.030(3) 0.083(5) -0.022(3) -0.008(4) 0.002(3)
N1_2 0.043(6) 0.088(9) 0.078(9) -0.016(7) -0.016(6) 0.000(6)
C1_2 0.048(8) 0.087(11) 0.066(9) -0.012(8) -0.003(6) -0.040(8)
C2_2 0.024(6) 0.102(13) 0.100(13) -0.040(11) -0.003(7) -0.009(7)
N1_3 0.048(12) 0.073(13) 0.069(13) -0.029(11) -0.040(10) 0.020(10)
C1_3 0.030(7) 0.054(9) 0.050(9) -0.014(7) -0.016(7) -0.002(7)
C2_3 0.043(11) 0.054(12) 0.052(12) -0.005(10) -0.006(9) -0.018(10)
N1_4 0.052(15) 0.072(17) 0.09(2) -0.041(16) -0.045(14) 0.017(13)
C1_4 0.028(10) 0.073(16) 0.058(14) -0.037(12) -0.020(9) -0.008(10)
C2_4 0.066(19) 0.11(3) 0.08(2) -0.06(2) 0.040(17) -0.030(18)
N1_5 0.121(6) 0.043(3) 0.051(3) -0.015(3) -0.013(4) 0.006(3)
C1_5 0.104(6) 0.029(3) 0.045(3) -0.015(2) -0.020(4) 0.002(3)
C2_5 0.097(6) 0.030(3) 0.083(5) -0.022(3) -0.008(4) 0.002(3)

loop_
_atom_type_symbol
_atom_type_description
_atom_type_scat_dispersion_real
_atom_type_scat_dispersion_imag
_atom_type_scat_source
C C 0.0033 0.0016 'International Tables Vol C Tables 4.2.6.8 and 6.1.1.4'
H H 0.0000 0.0000 'International Tables Vol C Tables 4.2.6.8 and 6.1.1.4'
Co Co 0.3494 0.9721 'International Tables Vol C Tables 4.2.6.8 and 6.1.1.4'
Mo Mo -1.6832 0.6857 'International Tables Vol C Tables 4.2.6.8 and 6.1.1.4'
N N 0.0061 0.0033 'International Tables Vol C Tables 4.2.6.8 and 6.1.1.4'
O O 0.0106 0.0060 'International Tables Vol C Tables 4.2.6.8 and 6.1.1.4'
P P 0.1023 0.0942 'International Tables Vol C Tables 4.2.6.8 and 6.1.1.4'

loop_
_geom_angle_atom_site_label_1
_geom_angle_atom_site_label_2
_geom_angle_atom_site_label_3
_geom_angle
_geom_angle_site_symmetry_1
_geom_angle_site_symmetry_3
O15 Mo1 O29 108.24(12) . .
O15 Mo1 O6 110.55(12) . .
O15 Mo1 O1 108.39(12) . .
O29 Mo1 O6 108.25(12) . .
O29 Mo1 O1 110.57(12) . .
O1 Mo1 O6 110.81(13) . .
O13 Mo5 O21 77.54(11) . .
O13 Mo5 O6 81.38(10) . .
O21 Mo5 O6 75.59(10) . .
O8 Mo5 O13 90.39(12) . .
O8 Mo5 O21 160.25(12) . .
O8 Mo5 O6 87.29(12) . .
O8 Mo5 O7 101.04(14) . .
O7 Mo5 O13 153.58(12) . .
O7 Mo5 O21 84.37(12) . .
O7 Mo5 O6 75.53(11) . .
O22 Mo5 O13 99.64(13) . .
O22 Mo5 O21 94.34(14) . .
O22 Mo5 O6 169.48(13) . .
O22 Mo5 O8 103.14(15) . .
O22 Mo5 O7 100.79(14) . .
O23 Mo2 O1 80.31(10) . .
O23 Mo2 O2 147.45(11) . .
O23 Mo2 O5 73.11(11) . .
O2 Mo2 O1 74.19(10) . .
O2 Mo2 O5 80.66(12) . .
O5 Mo2 O1 74.22(9) . .
O27 Mo2 O23 99.08(13) . .
O27 Mo2 O1 86.45(11) . .
O27 Mo2 O2 99.17(14) . .
O27 Mo2 O5 160.02(11) . .
O28 Mo2 O23 101.59(14) . .
O28 Mo2 O1 167.48(13) . .
O28 Mo2 O2 99.25(14) . .
O28 Mo2 O5 94.37(13) . .
O28 Mo2 O27 105.31(14) . .
O23 Mo4 O6 79.66(11) . .
O23 Mo4 O5 73.17(11) . .
O23 Mo4 O7 147.21(12) . .
O5 Mo4 O6 75.29(10) . .
O7 Mo4 O6 73.44(10) . .
O7 Mo4 O5 82.03(12) . .
O24 Mo4 O6 167.10(14) . .
O24 Mo4 O23 102.55(14) . .
O24 Mo4 O5 93.06(14) . .
O24 Mo4 O7 99.82(14) . .
O24 Mo4 O25 105.17(16) . .
O25 Mo4 O6 86.90(13) . .
O25 Mo4 O23 98.47(14) . .
O25 Mo4 O5 161.33(13) . .
O25 Mo4 O7 98.43(14) . .
O17 Mo3 O4 78.92(11) . .
O17 Mo3 O1 82.71(10) . .
O4 Mo3 O1 77.05(10) . .
O2 Mo3 O17 155.76(12) . .
O2 Mo3 O4 84.86(12) . .
O2 Mo3 O1 76.14(11) . .
O3 Mo3 O17 89.43(12) . .
O3 Mo3 O4 159.31(12) . .
O3 Mo3 O1 84.61(12) . .
O3 Mo3 O2 100.10(13) . .
O26 Mo3 O17 99.68(13) . .
O26 Mo3 O4 96.20(14) . .
O26 Mo3 O1 172.34(14) . .
O26 Mo3 O2 99.87(14) . .
O26 Mo3 O3 102.63(15) . .
O14 Co3 O15 90.32(11) . .
O14 Co3 O29 86.27(11) . 2_666
O14 Co3 O16 174.32(11) . .
O14 Co3 O19 93.07(11) . .
O14 Co3 N1 84.91(12) . .
O15 Co3 O19 82.97(10) . .
O29 Co3 O15 91.98(10) 2_666 .
O29 Co3 O19 174.90(10) 2_666 .
O29 Co3 N1 89.23(12) 2_666 .
O16 Co3 O15 93.05(11) . .
O16 Co3 O29 89.03(11) . 2_666
O16 Co3 O19 91.89(12) . .
O16 Co3 N1 91.83(13) . .
N1 Co3 O15 174.99(13) . .
N1 Co3 O19 95.76(12) . .
O12 Co2 O9 87.95(11) . .
O12 Co2 O18 144.57(13) . 2_666
O12 Co2 O3 90.20(12) . 2_666
O12 Co2 O10 110.89(13) . .
O18 Co2 O9 83.92(11) 2_666 .
O18 Co2 O3 90.23(12) 2_666 2_666
O3 Co2 O9 167.07(11) 2_666 .
O10 Co2 O9 94.37(13) . .
O10 Co2 O18 104.09(14) . 2_666
O10 Co2 O3 98.24(13) . 2_666
O9 Co1 O18 77.78(10) . 2_666
O9 Co1 O8 85.62(11) . .
O9 Co1 N2 164.48(13) . .
O20 Co1 O9 110.48(12) . .
O20 Co1 O18 80.02(11) . 2_666
O20 Co1 O8 85.57(12) . .
O20 Co1 O11 162.69(14) . .
O20 Co1 N2 84.90(14) . .
O8 Co1 O18 152.50(11) . 2_666
O8 Co1 N2 93.75(13) . .
O11 Co1 O9 84.26(12) . .
O11 Co1 O18 94.93(13) . 2_666
O11 Co1 O8 105.15(14) . .
O11 Co1 N2 80.93(14) . .
N2 Co1 O18 108.03(13) . 2_666
O14 P2 O9 110.99(16) . .
O14 P2 O13 109.42(16) . .
O14 P2 C13 107.26(18) . .
O9 P2 O13 111.67(15) . .
O9 P2 C13 111.12(18) . .
O13 P2 C13 106.19(18) . .
O17 P3 C3 106.76(19) . .
O16 P3 O17 108.67(16) . .
O16 P3 O18 111.61(17) . .
O16 P3 C3 108.64(18) . .
O18 P3 O17 112.04(16) . .
O18 P3 C3 108.95(19) . .
O4 P1 O5 111.62(16) . .
O4 P1 C23 107.9(2) . .
O21 P1 O4 108.97(16) . .
O21 P1 O5 111.87(17) . .
O21 P1 C23 108.2(2) . .
O5 P1 C23 108.05(19) . .
P2 O14 Co3 134.39(16) . .
Mo1 O15 Co3 166.14(16) . .
P3 O17 Mo3 138.52(18) . .
Mo1 O29 Co3 145.92(15) . 2_666
P1 O4 Mo3 135.76(17) . .
Co1 O9 Co2 93.57(11) . .
P2 O9 Co2 128.93(16) . .
P2 O9 Co1 137.44(17) . .
P3 O16 Co3 135.76(18) . .
P2 O13 Mo5 137.06(18) . .
Co3 O19 H19A 110.5 . .
Co3 O19 H19B 110.1 . .
H19A O19 H19B 103.6 . .
Co2 O12 H12A 109.7 . .
Co2 O12 H12B 112.7 . .
H12A O12 H12B 129.9 . .
P1 O21 Mo5 136.60(18) . .
Mo1 O6 Mo5 140.84(14) . .
Mo1 O6 Mo4 121.03(14) . .
Mo5 O6 Mo4 89.80(9) . .
Mo2 O23 Mo4 117.22(14) . .
Mo1 O1 Mo2 120.69(14) . .
Mo1 O1 Mo3 143.18(14) . .
Mo3 O1 Mo2 88.92(9) . .
Mo3 O2 Mo2 120.30(14) . .
Co2 O18 Co1 91.07(11) 2_666 2_666
P3 O18 Co2 129.84(18) . 2_666
P3 O18 Co1 134.05(16) . 2_666
Mo3 O3 Co2 135.27(16) . 2_666
Co1 O20 H20A 126.2 . .
Co1 O20 H20B 119.5 . .
H20A O20 H20B 99.1 . .
Mo5 O8 Co1 143.27(16) . .
Mo4 O5 Mo2 90.08(10) . .
P1 O5 Mo2 131.76(18) . .
P1 O5 Mo4 130.21(17) . .
Mo5 O7 Mo4 120.93(15) . .
C1 O11 Co1 134.1(3) . .
C1 O10 Co2 124.3(3) . .
C17 N2 Co1 119.9(3) . .
C17 N2 C21 116.9(4) . .
C21 N2 Co1 123.2(3) . .
C7 N1 Co3 121.3(3) . .
C7 N1 C11 115.4(4) . .
C11 N1 Co3 121.8(3) . .
N1 C7 H7 118.1 . .
N1 C7 C8 123.9(5) . .
C8 C7 H7 118.1 . .
H14A C14 H14B 109.5 . .
H14A C14 H14C 109.5 . .
H14B C14 H14C 109.5 . .
C13 C14 H14A 109.5 . .
C13 C14 H14B 109.5 . .
C13 C14 H14C 109.5 . .
H4A C4 H4B 109.5 . .
H4A C4 H4C 109.5 . .
H4B C4 H4C 109.5 . .
C3 C4 H4A 109.5 . .
C3 C4 H4B 109.5 . .
C3 C4 H4C 109.5 . .
C24 C23 P1 108.6(4) . .
C25 C23 P1 108.5(3) . .
C25 C23 C24 110.5(5) . .
C25 C23 C26 110.9(5) . .
C26 C23 P1 108.3(3) . .
C26 C23 C24 110.0(5) . .
C20 C19 C18 117.1(5) . .
C20 C19 C22 121.7(5) . .
C18 C19 C22 121.2(5) . .
C8 C9 C12 123.3(6) . .
C10 C9 C8 115.7(5) . .
C10 C9 C12 121.0(5) . .
H5A C5 H5B 109.5 . .
H5A C5 H5C 109.5 . .
H5B C5 H5C 109.5 . .
C3 C5 H5A 109.5 . .
C3 C5 H5B 109.5 . .
C3 C5 H5C 109.5 . .
H6A C6 H6B 109.5 . .
H6A C6 H6C 109.5 . .
H6B C6 H6C 109.5 . .
C3 C6 H6A 109.5 . .
C3 C6 H6B 109.5 . .
C3 C6 H6C 109.5 . .
N2 C17 H17 118.5 . .
N2 C17 C18 123.0(5) . .
C18 C17 H17 118.5 . .
O11 C1 O10 125.9(5) . .
O11 C1 C2 116.6(5) . .
O10 C1 C2 117.5(5) . .
C19 C20 H20 120.4 . .
C19 C20 C21 119.1(5) . .
C21 C20 H20 120.4 . .
C19 C18 H18 119.9 . .
C17 C18 C19 120.1(5) . .
C17 C18 H18 119.9 . .
H15A C15 H15B 109.5 . .
H15A C15 H15C 109.5 . .
H15B C15 H15C 109.5 . .
C13 C15 H15A 109.5 . .
C13 C15 H15B 109.5 . .
C13 C15 H15C 109.5 . .
N2 C21 C20 123.8(5) . .
N2 C21 H21 118.1 . .
C20 C21 H21 118.1 . .
C23 C24 H24A 109.5 . .
C23 C24 H24B 109.5 . .
C23 C24 H24C 109.5 . .
H24A C24 H24B 109.5 . .
H24A C24 H24C 109.5 . .
H24B C24 H24C 109.5 . .
C23 C25 H25A 109.5 . .
C23 C25 H25B 109.5 . .
C23 C25 H25C 109.5 . .
H25A C25 H25B 109.5 . .
H25A C25 H25C 109.5 . .
H25B C25 H25C 109.5 . .
C23 C26 H26A 109.5 . .
C23 C26 H26B 109.5 . .
C23 C26 H26C 109.5 . .
H26A C26 H26B 109.5 . .
H26A C26 H26C 109.5 . .
H26B C26 H26C 109.5 . .
C19 C22 H22A 109.5 . .
C19 C22 H22B 109.5 . .
C19 C22 H22C 109.5 . .
H22A C22 H22B 109.5 . .
H22A C22 H22C 109.5 . .
H22B C22 H22C 109.5 . .
C7 C8 H8 119.6 . .
C9 C8 C7 120.9(5) . .
C9 C8 H8 119.6 . .
H16A C16 H16B 109.5 . .
H16A C16 H16C 109.5 . .
H16B C16 H16C 109.5 . .
C13 C16 H16A 109.5 . .
C13 C16 H16B 109.5 . .
C13 C16 H16C 109.5 . .
N1 C11 H11 118.5 . .
N1 C11 C10 123.0(5) . .
C10 C11 H11 118.5 . .
C4 C3 P3 109.7(3) . .
C4 C3 C5 109.4(4) . .
C5 C3 P3 108.8(3) . .
C6 C3 P3 109.9(3) . .
C6 C3 C4 109.5(4) . .
C6 C3 C5 109.6(4) . .
C14 C13 P2 111.2(3) . .
C14 C13 C15 109.3(4) . .
C14 C13 C16 108.5(4) . .
C15 C13 P2 107.5(3) . .
C16 C13 P2 109.8(3) . .
C16 C13 C15 110.5(4) . .
C9 C10 C11 121.1(5) . .
C9 C10 H10 119.4 . .
C11 C10 H10 119.4 . .
C9 C12 H12C 109.5 . .
C9 C12 H12D 109.5 . .
C9 C12 H12E 109.5 . .
H12C C12 H12D 109.5 . .
H12C C12 H12E 109.5 . .
H12D C12 H12E 109.5 . .
C1 C2 H2A 109.5 . .
C1 C2 H2B 109.5 . .
C1 C2 H2C 109.5 . .
H2A C2 H2B 109.5 . .
H2A C2 H2C 109.5 . .
H2B C2 H2C 109.5 . .
C29 N4 C37 111.5(5) . .
C29 N4 C41 106.9(4) . .
C33 N4 C29 110.3(4) . .
C33 N4 C37 106.8(4) . .
C33 N4 C41 111.3(5) . .
C41 N4 C37 110.1(5) . .
H30A C30 H30B 108.1 . .
C31 C30 H30A 109.6 . .
C31 C30 H30B 109.6 . .
C29 C30 H30A 109.6 . .
C29 C30 H30B 109.6 . .
C29 C30 C31 110.2(4) . .
C30 C31 H31A 109.1 . .
C30 C31 H31B 109.1 . .
C30 C31 C32 112.3(4) . .
H31A C31 H31B 107.9 . .
C32 C31 H31A 109.1 . .
C32 C31 H31B 109.1 . .
C31 C32 H32A 109.5 . .
C31 C32 H32B 109.5 . .
C31 C32 H32C 109.5 . .
H32A C32 H32B 109.5 . .
H32A C32 H32C 109.5 . .
H32B C32 H32C 109.5 . .
H34A C34 H34B 108.2 . .
C33 C34 H34A 109.7 . .
C33 C34 H34B 109.7 . .
C33 C34 C35 109.7(4) . .
C35 C34 H34A 109.7 . .
C35 C34 H34B 109.7 . .
N4 C29 H29A 108.5 . .
N4 C29 H29B 108.5 . .
C30 C29 N4 115.0(4) . .
C30 C29 H29A 108.5 . .
C30 C29 H29B 108.5 . .
H29A C29 H29B 107.5 . .
N4 C33 H33A 108.4 . .
N4 C33 H33B 108.4 . .
C34 C33 N4 115.4(4) . .
C34 C33 H33A 108.4 . .
C34 C33 H33B 108.4 . .
H33A C33 H33B 107.5 . .
C34 C35 H35A 109.1 . .
C34 C35 H35B 109.1 . .
H35A C35 H35B 107.8 . .
C36 C35 C34 112.4(5) . .
C36 C35 H35A 109.1 . .
C36 C35 H35B 109.1 . .
N4 C37 H37A 108.7 . .
N4 C37 H37B 108.7 . .
N4 C37 C38 114.2(5) . .
H37A C37 H37B 107.6 . .
C38 C37 H37A 108.7 . .
C38 C37 H37B 108.7 . .
N4 C41 H41A 108.7 . .
N4 C41 H41B 108.7 . .
N4 C41 C42 114.2(5) . .
H41A C41 H41B 107.6 . .
C42 C41 H41A 108.7 . .
C42 C41 H41B 108.7 . .
C37 C38 H38C 108.2 . .
C37 C38 H38D 108.2 . .
C37 C38 H38A 112.3 . .
C37 C38 H38B 112.3 . .
C37 C38 C39B 116.6(8) . .
H38C C38 H38D 107.3 . .
H38A C38 H38B 109.9 . .
C39B C38 H38C 108.2 . .
C39B C38 H38D 108.2 . .
C39A C38 C37 97.5(16) . .
C39A C38 H38A 112.3 . .
C39A C38 H38B 112.3 . .
C35 C36 H36A 109.5 . .
C35 C36 H36B 109.5 . .
C35 C36 H36C 109.5 . .
H36A C36 H36B 109.5 . .
H36A C36 H36C 109.5 . .
H36B C36 H36C 109.5 . .
C41 C42 H42A 109.4 . .
C41 C42 H42B 109.4 . .
H42A C42 H42B 108.0 . .
C43 C42 C41 111.1(7) . .
C43 C42 H42A 109.4 . .
C43 C42 H42B 109.4 . .
C38 C39B H39A 109.0 . .
C38 C39B H39B 109.0 . .
H39A C39B H39B 107.8 . .
C40B C39B C38 113.1(14) . .
C40B C39B H39A 109.0 . .
C40B C39B H39B 109.0 . .
C39B C40B H40A 109.5 . .
C39B C40B H40B 109.5 . .
C39B C40B H40C 109.5 . .
H40A C40B H40B 109.5 . .
H40A C40B H40C 109.5 . .
H40B C40B H40C 109.5 . .
C38 C39A H39C 105.5 . .
C38 C39A H39D 105.5 . .
C38 C39A C40A 127(3) . .
H39C C39A H39D 106.1 . .
C40A C39A H39C 105.5 . .
C40A C39A H39D 105.5 . .
C42 C43 H43A 108.6 . .
C42 C43 H43B 108.6 . .
C42 C43 H43C 109.6 . .
C42 C43 H43D 109.6 . .
C42 C43 C43A 114.7(11) . .
H43A C43 H43B 107.6 . .
H43C C43 H43D 108.2 . .
C43A C43 H43A 108.6 . .
C43A C43 H43B 108.6 . .
C43B C43 C42 110.1(9) . .
C43B C43 H43C 109.6 . .
C43B C43 H43D 109.6 . .
C39A C40A H40D 109.5 . .
C39A C40A H40E 109.5 . .
C39A C40A H40F 109.5 . .
H40D C40A H40E 109.5 . .
H40D C40A H40F 109.5 . .
H40E C40A H40F 109.5 . .
C43 C43A H43E 109.5 . .
C43 C43A H43F 109.5 . .
C43 C43A H43G 109.5 . .
H43E C43A H43F 109.5 . .
H43E C43A H43G 109.5 . .
H43F C43A H43G 109.5 . .
C43 C43B H43H 109.5 . .
C43 C43B H43I 109.5 . .
C43 C43B H43J 109.5 . .
H43H C43B H43I 109.5 . .
H43H C43B H43J 109.5 . .
H43I C43B H43J 109.5 . .
N1_1 C1_1 C2_1 178.3(8) . .
C1_1 C2_1 H2A_1 109.5 . .
C1_1 C2_1 H2B_1 109.5 . .
C1_1 C2_1 H2C_1 109.5 . .
H2A_1 C2_1 H2B_1 109.5 . .
H2A_1 C2_1 H2C_1 109.5 . .
H2B_1 C2_1 H2C_1 109.5 . .
N1_2 C1_2 C2_2 178.5(15) . .
C1_2 C2_2 H2A_2 109.5 . .
C1_2 C2_2 H2B_2 109.5 . .
C1_2 C2_2 H2C_2 109.5 . .
H2A_2 C2_2 H2B_2 109.5 . .
H2A_2 C2_2 H2C_2 109.5 . .
H2B_2 C2_2 H2C_2 109.5 . .
N1_3 C1_3 C2_3 174(3) . .
C1_3 C2_3 H2A_3 109.5 . .
C1_3 C2_3 H2B_3 109.5 . .
C1_3 C2_3 H2C_3 109.5 . .
H2A_3 C2_3 H2B_3 109.5 . .
H2A_3 C2_3 H2C_3 109.5 . .
H2B_3 C2_3 H2C_3 109.5 . .
N1_4 C1_4 C2_4 175(3) . .
C1_4 C2_4 H2A_4 109.5 . .
C1_4 C2_4 H2B_4 109.5 . .
C1_4 C2_4 H2C_4 109.5 . .
H2A_4 C2_4 H2B_4 109.5 . .
H2A_4 C2_4 H2C_4 109.5 . .
H2B_4 C2_4 H2C_4 109.5 . .
N1_5 C1_5 C2_5 170(4) . .
C1_5 C2_5 H2A_5 109.5 . .
C1_5 C2_5 H2B_5 109.5 . .
C1_5 C2_5 H2C_5 109.5 . .
H2A_5 C2_5 H2B_5 109.5 . .
H2A_5 C2_5 H2C_5 109.5 . .
H2B_5 C2_5 H2C_5 109.5 . .

loop_
_geom_bond_atom_site_label_1
_geom_bond_atom_site_label_2
_geom_bond_distance
_geom_bond_site_symmetry_2
Mo1 O15 1.724(3) .
Mo1 O29 1.741(3) .
Mo1 O6 1.814(3) .
Mo1 O1 1.807(3) .
Mo5 O13 2.017(3) .
Mo5 O21 2.129(3) .
Mo5 O6 2.328(3) .
Mo5 O8 1.746(3) .
Mo5 O7 1.874(3) .
Mo5 O22 1.694(3) .
Mo2 O23 1.918(3) .
Mo2 O1 2.368(3) .
Mo2 O2 1.934(3) .
Mo2 O5 2.319(3) .
Mo2 O27 1.712(3) .
Mo2 O28 1.696(3) .
Mo4 O6 2.370(3) .
Mo4 O23 1.921(3) .
Mo4 O5 2.314(3) .
Mo4 O7 1.937(3) .
Mo4 O24 1.700(3) .
Mo4 O25 1.706(3) .
Mo3 O17 2.023(3) .
Mo3 O4 2.112(3) .
Mo3 O1 2.337(3) .
Mo3 O2 1.866(3) .
Mo3 O3 1.744(3) .
Mo3 O26 1.697(3) .
Co3 O14 2.036(3) .
Co3 O15 2.146(3) .
Co3 O29 2.101(3) 2_666
Co3 O16 2.036(3) .
Co3 O19 2.156(3) .
Co3 N1 2.127(3) .
Co2 O9 2.181(3) .
Co2 O12 1.979(3) .
Co2 O18 1.997(3) 2_666
Co2 O3 2.074(3) 2_666
Co2 O10 1.982(3) .
Co1 O9 2.091(3) .
Co1 O18 2.352(3) 2_666
Co1 O20 2.037(3) .
Co1 O8 2.146(3) .
Co1 O11 2.077(3) .
Co1 N2 2.160(4) .
P2 O14 1.517(3) .
P2 O9 1.535(3) .
P2 O13 1.543(3) .
P2 C13 1.829(4) .
P3 O17 1.551(3) .
P3 O16 1.516(3) .
P3 O18 1.539(3) .
P3 C3 1.822(4) .
P1 O4 1.527(3) .
P1 O21 1.523(3) .
P1 O5 1.554(3) .
P1 C23 1.814(4) .
O29 Co3 2.101(3) 2_666
O19 H19A 0.8860 .
O19 H19B 0.8859 .
O12 H12A 0.8742 .
O12 H12B 0.9114 .
O18 Co2 1.997(3) 2_666
O18 Co1 2.352(3) 2_666
O3 Co2 2.074(3) 2_666
O20 H20A 0.9250 .
O20 H20B 0.8919 .
O11 C1 1.247(6) .
O10 C1 1.263(6) .
N2 C17 1.333(6) .
N2 C21 1.335(6) .
N1 C7 1.307(6) .
N1 C11 1.321(6) .
C7 H7 0.9500 .
C7 C8 1.384(7) .
C14 H14A 0.9800 .
C14 H14B 0.9800 .
C14 H14C 0.9800 .
C14 C13 1.527(6) .
C4 H4A 0.9800 .
C4 H4B 0.9800 .
C4 H4C 0.9800 .
C4 C3 1.534(7) .
C23 C24 1.541(9) .
C23 C25 1.537(7) .
C23 C26 1.540(7) .
C19 C20 1.379(8) .
C19 C18 1.389(8) .
C19 C22 1.507(7) .
C9 C8 1.348(8) .
C9 C10 1.344(8) .
C9 C12 1.508(7) .
C5 H5A 0.9800 .
C5 H5B 0.9800 .
C5 H5C 0.9800 .
C5 C3 1.541(7) .
C6 H6A 0.9800 .
C6 H6B 0.9800 .
C6 H6C 0.9800 .
C6 C3 1.530(6) .
C17 H17 0.9500 .
C17 C18 1.386(7) .
C1 C2 1.519(8) .
C20 H20 0.9500 .
C20 C21 1.395(7) .
C18 H18 0.9500 .
C15 H15A 0.9800 .
C15 H15B 0.9800 .
C15 H15C 0.9800 .
C15 C13 1.533(7) .
C21 H21 0.9500 .
C24 H24A 0.9800 .
C24 H24B 0.9800 .
C24 H24C 0.9800 .
C25 H25A 0.9800 .
C25 H25B 0.9800 .
C25 H25C 0.9800 .
C26 H26A 0.9800 .
C26 H26B 0.9800 .
C26 H26C 0.9800 .
C22 H22A 0.9800 .
C22 H22B 0.9800 .
C22 H22C 0.9800 .
C8 H8 0.9500 .
C16 H16A 0.9800 .
C16 H16B 0.9800 .
C16 H16C 0.9800 .
C16 C13 1.530(6) .
C11 H11 0.9500 .
C11 C10 1.392(8) .
C10 H10 0.9500 .
C12 H12C 0.9800 .
C12 H12D 0.9800 .
C12 H12E 0.9800 .
C2 H2A 0.9800 .
C2 H2B 0.9800 .
C2 H2C 0.9800 .
N4 C29 1.517(8) .
N4 C33 1.516(8) .
N4 C37 1.530(7) .
N4 C41 1.518(7) .
C30 H30A 0.9900 .
C30 H30B 0.9900 .
C30 C31 1.504(8) .
C30 C29 1.504(8) .
C31 H31A 0.9900 .
C31 H31B 0.9900 .
C31 C32 1.544(9) .
C32 H32A 0.9800 .
C32 H32B 0.9800 .
C32 H32C 0.9800 .
C34 H34A 0.9900 .
C34 H34B 0.9900 .
C34 C33 1.501(8) .
C34 C35 1.524(9) .
C29 H29A 0.9900 .
C29 H29B 0.9900 .
C33 H33A 0.9900 .
C33 H33B 0.9900 .
C35 H35A 0.9900 .
C35 H35B 0.9900 .
C35 C36 1.515(10) .
C37 H37A 0.9900 .
C37 H37B 0.9900 .
C37 C38 1.536(10) .
C41 H41A 0.9900 .
C41 H41B 0.9900 .
C41 C42 1.531(10) .
C38 H38C 0.9900 .
C38 H38D 0.9900 .
C38 H38A 0.9900 .
C38 H38B 0.9900 .
C38 C39B 1.572(15) .
C38 C39A 1.46(4) .
C36 H36A 0.9800 .
C36 H36B 0.9800 .
C36 H36C 0.9800 .
C42 H42A 0.9900 .
C42 H42B 0.9900 .
C42 C43 1.509(10) .
C39B H39A 0.9900 .
C39B H39B 0.9900 .
C39B C40B 1.52(2) .
C40B H40A 0.9800 .
C40B H40B 0.9800 .
C40B H40C 0.9800 .
C39A H39C 0.9900 .
C39A H39D 0.9900 .
C39A C40A 1.50(3) .
C43 H43A 0.9900 .
C43 H43B 0.9900 .
C43 H43C 0.9900 .
C43 H43D 0.9900 .
C43 C43A 1.54(2) .
C43 C43B 1.413(18) .
C40A H40D 0.9800 .
C40A H40E 0.9800 .
C40A H40F 0.9800 .
C43A H43E 0.9800 .
C43A H43F 0.9800 .
C43A H43G 0.9800 .
C43B H43H 0.9800 .
C43B H43I 0.9800 .
C43B H43J 0.9800 .
N1_1 C1_1 1.153(7) .
C1_1 C2_1 1.435(7) .
C2_1 H2A_1 0.9800 .
C2_1 H2B_1 0.9800 .
C2_1 H2C_1 0.9800 .
N1_2 C1_2 1.169(9) .
C1_2 C2_2 1.430(9) .
C2_2 H2A_2 0.9800 .
C2_2 H2B_2 0.9800 .
C2_2 H2C_2 0.9800 .
N1_3 C1_3 1.146(10) .
C1_3 C2_3 1.429(10) .
C2_3 H2A_3 0.9800 .
C2_3 H2B_3 0.9800 .
C2_3 H2C_3 0.9800 .
N1_4 C1_4 1.159(10) .
C1_4 C2_4 1.446(10) .
C2_4 H2A_4 0.9800 .
C2_4 H2B_4 0.9800 .
C2_4 H2C_4 0.9800 .
N1_5 C1_5 1.156(10) .
C1_5 C2_5 1.424(10) .
C2_5 H2A_5 0.9800 .
C2_5 H2B_5 0.9800 .
C2_5 H2C_5 0.9800 .

loop_
_geom_torsion_atom_site_label_1
_geom_torsion_atom_site_label_2
_geom_torsion_atom_site_label_3
_geom_torsion_atom_site_label_4
_geom_torsion
_geom_torsion_site_symmetry_4
Co3 N1 C7 C8 163.5(5) .
Co3 N1 C11 C10 -163.3(7) .
Co2 O10 C1 O11 8.3(8) .
Co2 O10 C1 C2 -173.9(5) .
Co1 O11 C1 O10 0.4(9) .
Co1 O11 C1 C2 -177.5(5) .
Co1 N2 C17 C18 177.2(4) .
Co1 N2 C21 C20 -176.1(4) .
O14 P2 O9 Co2 34.6(3) .
O14 P2 O9 Co1 -141.9(2) .
O14 P2 O13 Mo5 159.7(2) .
O14 P2 C13 C14 -173.9(3) .
O14 P2 C13 C15 66.5(3) .
O14 P2 C13 C16 -53.7(4) .
O15 Mo1 O29 Co3 -0.7(3) 2_666
O15 Mo1 O6 Mo5 24.6(3) .
O15 Mo1 O6 Mo4 161.66(14) .
O15 Mo1 O1 Mo2 -164.80(14) .
O15 Mo1 O1 Mo3 -25.7(3) .
O17 Mo3 O2 Mo2 -36.1(4) .
O17 Mo3 O3 Co2 35.2(2) 2_666
O17 P3 O16 Co3 9.4(3) .
O17 P3 O18 Co2 -9.0(3) 2_666
O17 P3 O18 Co1 -156.2(2) 2_666
O17 P3 C3 C4 163.2(3) .
O17 P3 C3 C5 43.6(4) .
O17 P3 C3 C6 -76.4(4) .
O29 Mo1 O15 Co3 -178.7(6) .
O29 Mo1 O6 Mo5 143.0(2) .
O29 Mo1 O6 Mo4 -79.94(17) .
O29 Mo1 O1 Mo2 76.71(17) .
O29 Mo1 O1 Mo3 -144.2(2) .
O4 Mo3 O2 Mo2 -84.04(17) .
O4 Mo3 O3 Co2 -20.0(5) 2_666
O4 P1 O21 Mo5 -138.9(2) .
O4 P1 O5 Mo2 -5.3(3) .
O4 P1 O5 Mo4 133.87(19) .
O4 P1 C23 C24 178.4(3) .
O4 P1 C23 C25 -61.5(4) .
O4 P1 C23 C26 58.9(4) .
O9 P2 O14 Co3 112.3(2) .
O9 P2 O13 Mo5 36.5(3) .
O9 P2 C13 C14 -52.4(3) .
O9 P2 C13 C15 -172.0(3) .
O9 P2 C13 C16 67.7(4) .
O16 P3 O17 Mo3 -155.8(2) .
O16 P3 O18 Co2 113.2(2) 2_666
O16 P3 O18 Co1 -34.1(3) 2_666
O16 P3 C3 C4 46.1(4) .
O16 P3 C3 C5 -73.5(4) .
O16 P3 C3 C6 166.6(4) .
O13 Mo5 O8 Co1 -33.7(3) .
O13 Mo5 O7 Mo4 34.9(4) .
O13 P2 O14 Co3 -11.3(3) .
O13 P2 O9 Co2 156.99(18) .
O13 P2 O9 Co1 -19.5(3) .
O13 P2 C13 C14 69.2(3) .
O13 P2 C13 C15 -50.4(4) .
O13 P2 C13 C16 -170.6(4) .
O21 Mo5 O8 Co1 18.0(6) .
O21 Mo5 O7 Mo4 81.55(19) .
O21 P1 O4 Mo3 130.4(2) .
O21 P1 O5 Mo2 -127.7(2) .
O21 P1 O5 Mo4 11.5(3) .
O21 P1 C23 C24 -63.8(4) .
O21 P1 C23 C25 56.4(5) .
O21 P1 C23 C26 176.8(4) .
O6 Mo1 O15 Co3 -60.3(7) .
O6 Mo1 O29 Co3 -120.5(3) 2_666
O6 Mo1 O1 Mo2 -43.32(18) .
O6 Mo1 O1 Mo3 95.8(2) .
O6 Mo5 O8 Co1 47.7(3) .
O6 Mo5 O7 Mo4 5.01(16) .
O1 Mo1 O15 Co3 61.3(7) .
O1 Mo1 O29 Co3 117.9(3) 2_666
O1 Mo1 O6 Mo5 -95.6(2) .
O1 Mo1 O6 Mo4 41.46(18) .
O1 Mo3 O2 Mo2 -6.14(15) .
O1 Mo3 O3 Co2 -47.5(2) 2_666
O2 Mo3 O3 Co2 -122.3(2) 2_666
O18 P3 O17 Mo3 -32.0(3) .
O18 P3 O16 Co3 -114.6(3) .
O18 P3 C3 C4 -75.6(3) .
O18 P3 C3 C5 164.7(3) .
O18 P3 C3 C6 44.8(4) .
O3 Mo3 O2 Mo2 75.68(19) .
O8 Mo5 O7 Mo4 -79.2(2) .
O5 P1 O4 Mo3 6.3(3) .
O5 P1 O21 Mo5 -15.0(3) .
O5 P1 C23 C24 57.5(4) .
O5 P1 C23 C25 177.7(4) .
O5 P1 C23 C26 -61.9(4) .
O7 Mo5 O8 Co1 122.4(3) .
O26 Mo3 O2 Mo2 -179.46(18) .
O26 Mo3 O3 Co2 135.0(2) 2_666
O22 Mo5 O8 Co1 -133.7(3) .
O22 Mo5 O7 Mo4 174.92(19) .
N2 C17 C18 C19 -1.0(9) .
N1 C7 C8 C9 1.9(11) .
N1 C11 C10 C9 -2.0(15) .
C7 N1 C11 C10 2.7(12) .
C23 P1 O4 Mo3 -112.3(3) .
C23 P1 O21 Mo5 104.0(3) .
C23 P1 O5 Mo2 113.2(3) .
C23 P1 O5 Mo4 -107.6(3) .
C19 C20 C21 N2 -1.1(8) .
C17 N2 C21 C20 0.9(7) .
C20 C19 C18 C17 0.7(8) .
C18 C19 C20 C21 0.2(7) .
C21 N2 C17 C18 0.2(8) .
C22 C19 C20 C21 -179.9(5) .
C22 C19 C18 C17 -179.2(5) .
C8 C9 C10 C11 1.1(13) .
C11 N1 C7 C8 -2.6(10) .
C3 P3 O17 Mo3 87.2(3) .
C3 P3 O16 Co3 125.2(3) .
C3 P3 O18 Co2 -126.9(2) 2_666
C3 P3 O18 Co1 85.9(3) 2_666
C13 P2 O14 Co3 -126.1(2) .
C13 P2 O9 Co2 -84.7(2) .
C13 P2 O9 Co1 98.9(3) .
C13 P2 O13 Mo5 -84.8(3) .
C10 C9 C8 C7 -1.0(11) .
C12 C9 C8 C7 -179.4(7) .
C12 C9 C10 C11 179.5(9) .
N4 C37 C38 C39B 175.5(13) .
N4 C37 C38 C39A -162.9(17) .
N4 C41 C42 C43 -165.9(8) .
C31 C30 C29 N4 159.5(5) .
C29 N4 C33 C34 64.9(6) .
C29 N4 C37 C38 -50.6(7) .
C29 N4 C41 C42 -174.8(6) .
C29 C30 C31 C32 175.9(4) .
C33 N4 C29 C30 60.8(6) .
C33 N4 C37 C38 -171.2(6) .
C33 N4 C41 C42 -54.2(8) .
C33 C34 C35 C36 -175.5(6) .
C35 C34 C33 N4 -177.5(5) .
C37 N4 C29 C30 -57.7(6) .
C37 N4 C33 C34 -173.7(5) .
C37 N4 C41 C42 63.9(8) .
C37 C38 C39B C40B -170.1(14) .
C37 C38 C39A C40A 99(3) .
C41 N4 C29 C30 -178.0(5) .
C41 N4 C33 C34 -53.6(6) .
C41 N4 C37 C38 67.9(8) .
C41 C42 C43 C43A 78.0(13) .
C41 C42 C43 C43B 173.0(17) .
